data_9015570
loop_
_publ_author_name
'Kampf, A. R.'
'Housley, R. M.'
'Mills, S. J.'
'Marty, J.'
'Thorne, B.'

_publ_section_title
;
 Lead-tellurium oxysalts from Otto Mountain near Baker, California:
 I. Ottoite, Pb2TeO5, a new mineral with chains of tellurate octahedra
;
_journal_name_full 'American Mineralogist'
_journal_page_first 1329
_journal_page_last 1336
_journal_paper_doi 10.2138/am.2010.3510
_journal_volume 95
_journal_year 2010
_chemical_compound_source 'Otto Mountain, Baker, California, USA'
_chemical_formula_sum 'O5 Pb2 Te'
_chemical_name_mineral Ottoite
_space_group_IT_number 15
_symmetry_space_group_name_Hall '-I 2ya'
_symmetry_space_group_name_H-M 'I 1 2/a 1'
_cell_angle_alpha 90
_cell_angle_beta 91.330
_cell_angle_gamma 90
_cell_length_a 7.5353
_cell_length_b 5.7142
_cell_length_c 10.8981
_cell_formula_units_Z 4
_cell_volume 469.126
_database_code_amcsd 0017558
_exptl_crystal_density_diffrn 8.807
_cod_original_formula_sum 'Pb2 Te O5'
_cod_database_code 9015570

loop_
_space_group_symop_operation_xyz
x,y,z
1/2+x,1/2+y,1/2+z
1/2-x,y,-z
-x,1/2+y,1/2-z
1/2+x,-y,z
+x,1/2-y,1/2+z
-x,-y,-z
1/2-x,1/2-y,1/2-z

loop_
_atom_site_aniso_label
_atom_site_aniso_U_11
_atom_site_aniso_U_22
_atom_site_aniso_U_33
_atom_site_aniso_U_12
_atom_site_aniso_U_13
_atom_site_aniso_U_23
Pb 0.00890 0.01340 0.01520 0.00100 -0.00030 0.00120
Te 0.00520 0.00690 0.00690 -0.00020 0.00080 0.00070
O1 0.01000 0.00800 0.02100 -0.00200 -0.00200 0.01000
O2 0.01600 0.02000 0.00600 -0.00700 0.00000 -0.00300
O3 0.00200 0.01000 0.01700 0.00000 0.00200 0.00000

loop_
_atom_site_label
_atom_site_fract_x
_atom_site_fract_y
_atom_site_fract_z
_atom_site_U_iso_or_equiv
Pb 0.34125 0.00490 0.33909 0.01250
Te 0.50000 0.50000 0.50000 0.00630
O1 0.57260 0.79730 0.44170 0.01300
O2 0.46530 0.38540 0.33730 0.01400
O3 0.25000 0.62560 0.50000 0.01000

loop_
_cod_related_entry_id
_cod_related_entry_database
_cod_related_entry_code
1 AMCSD 0017558
